data_7053004
loop_
_publ_author_name
'Tarushi, Alketa'
'Kljun, Jakob'
'Turel, Iztok'
'Pantazaki, Anastasia A.'
'Psomas, George'
'Kessissoglou, Dimitris P.'

_publ_section_title
;
 Zinc(II) complexes with the quinolone antibacterial drug flumequine:
 structure, DNA- and albumin-binding
;
_journal_issue 2
_journal_name_full 'New Journal of Chemistry'
_journal_page_first 342
_journal_paper_doi 10.1039/c2nj40798a
_journal_volume 37
_journal_year 2013
_chemical_formula_moiety 'C38 H30 F2 N4 O6 Zn, 2(H2 O)'
_chemical_formula_sum 'C38 H34 F2 N4 O8 Zn'
_chemical_formula_weight 778.06
_chemical_name_common
;
[(2,2'bipyridine)di(flumequinato-\k^2^O,O)zinc(II)] dihydrate
;
_chemical_name_systematic
'[(2,2'bipyridine)di(9-fluoro-5-methyl-1-oxo-1,5,6,7-tetrahydropyrido[3,2,1-ij]quinoline-2-carboxylato-\k^2^O,O)zinc(II)] dihydrate'
_space_group_IT_number 2
_symmetry_cell_setting triclinic
_symmetry_space_group_name_Hall '-P 1'
_symmetry_space_group_name_H-M 'P -1'
_atom_sites_solution_hydrogens geom
_atom_sites_solution_primary direct
_atom_sites_solution_secondary difmap
_audit_creation_method SHELXL-97
_cell_angle_alpha 77.882(2)
_cell_angle_beta 79.291(2)
_cell_angle_gamma 83.454(2)
_cell_formula_units_Z 2
_cell_length_a 9.1543(3)
_cell_length_b 9.4031(3)
_cell_length_c 20.9383(7)
_cell_measurement_reflns_used 6690
_cell_measurement_temperature 150(2)
_cell_measurement_theta_max 27.48
_cell_measurement_theta_min 0.41
_cell_volume 1726.21(10)
_computing_cell_refinement 'DENZO-SMN (Otwinovski & Minor, 1997)'
_computing_data_collection 'Collect (Nonius, 2000)'
_computing_data_reduction 'DENZO-SMN (Otwinovski & Minor, 1997)'
_computing_structure_refinement 'SHELXL-97 (Sheldrick, 2008)'
_computing_structure_solution 'SIR92 (Altomare et al., 1993)'
_diffrn_ambient_temperature 150(2)
_diffrn_measured_fraction_theta_full 0.986
_diffrn_measured_fraction_theta_max 0.986
_diffrn_measurement_device_type
;
Nonius KappaCCD area-detector diffractometer
;
_diffrn_measurement_method '\w scans'
_diffrn_radiation_monochromator graphite
_diffrn_radiation_source 'fine-focus sealed tube'
_diffrn_radiation_type MoK\a
_diffrn_radiation_wavelength 0.71073
_diffrn_reflns_av_R_equivalents 0.0491
_diffrn_reflns_av_sigmaI/netI 0.0793
_diffrn_reflns_limit_h_max 11
_diffrn_reflns_limit_h_min -11
_diffrn_reflns_limit_k_max 12
_diffrn_reflns_limit_k_min -12
_diffrn_reflns_limit_l_max 27
_diffrn_reflns_limit_l_min -27
_diffrn_reflns_number 13805
_diffrn_reflns_theta_full 27.45
_diffrn_reflns_theta_max 27.45
_diffrn_reflns_theta_min 3.46
_exptl_absorpt_coefficient_mu 0.783
_exptl_absorpt_correction_T_max 0.9400
_exptl_absorpt_correction_T_min 0.9050
_exptl_absorpt_correction_type multi-scan
_exptl_absorpt_process_details 'SCALEPACK (Otwinowski & Minor, 1997)'
_exptl_crystal_colour colorless
_exptl_crystal_density_diffrn 1.497
_exptl_crystal_density_method 'not measured'
_exptl_crystal_description prism
_exptl_crystal_F_000 804
_exptl_crystal_size_max 0.13
_exptl_crystal_size_mid 0.11
_exptl_crystal_size_min 0.08
_refine_diff_density_max 0.317
_refine_diff_density_min -0.316
_refine_diff_density_rms 0.062
_refine_ls_extinction_method none
_refine_ls_goodness_of_fit_ref 1.028
_refine_ls_hydrogen_treatment mixed
_refine_ls_matrix_type full
_refine_ls_number_parameters 542
_refine_ls_number_reflns 7780
_refine_ls_number_restraints 12
_refine_ls_restrained_S_all 1.028
_refine_ls_R_factor_all 0.1000
_refine_ls_R_factor_gt 0.0526
_refine_ls_shift/su_max 0.001
_refine_ls_shift/su_mean 0.000
_refine_ls_structure_factor_coef Fsqd
_refine_ls_weighting_details 'calc w=1/[\s^2^(Fo^2^)+(0.0242P)^2^+1.5199P] where P=(Fo^2^+2Fc^2^)/3'
_refine_ls_weighting_scheme calc
_refine_ls_wR_factor_gt 0.0910
_refine_ls_wR_factor_ref 0.1063
_reflns_number_gt 5175
_reflns_number_total 7780
_reflns_threshold_expression >2\s(I)
_cod_data_source_file c2nj40798a.txt
_cod_data_source_block k1725
_cod_database_code 7053004

loop_
_symmetry_equiv_pos_as_xyz
'x, y, z'
'-x, -y, -z'

loop_
_atom_site_label
_atom_site_type_symbol
_atom_site_fract_x
_atom_site_fract_y
_atom_site_fract_z
_atom_site_U_iso_or_equiv
_atom_site_adp_type
_atom_site_occupancy
_atom_site_symmetry_multiplicity
_atom_site_calc_flag
_atom_site_refinement_flags
_atom_site_disorder_assembly
_atom_site_disorder_group
Zn1 Zn 0.49021(4) 0.22669(4) 0.268866(16) 0.03269(11) Uani 1 1 d . . .
O3 O 0.8392(3) -0.0444(3) 0.34130(11) 0.0490(6) Uani 1 1 d . . .
O4 O 0.6407(3) 0.6342(2) 0.25771(10) 0.0436(6) Uani 1 1 d . . .
O5 O 0.5724(2) 0.4098(2) 0.27937(9) 0.0413(5) Uani 1 1 d . . .
O6 O 0.4176(2) 0.1855(2) 0.37251(9) 0.0350(5) Uani 1 1 d . . .
O7 O 0.5771(2) 0.2857(2) 0.16677(9) 0.0378(5) Uani 1 1 d . . .
O2 O 0.6654(2) 0.0805(2) 0.28601(10) 0.0404(5) Uani 1 1 d . . .
N9 N 0.2661(3) 0.3309(3) 0.26782(11) 0.0359(6) Uani 1 1 d . . .
N10 N 0.7560(3) 0.6626(3) 0.06085(12) 0.0450(7) Uani 1 1 d . A .
F12 F 0.6401(3) 0.2508(3) -0.06971(10) 0.0943(9) Uani 1 1 d . A .
N13 N 0.3716(3) 0.0718(2) 0.24169(11) 0.0307(5) Uani 1 1 d . . .
F11 F 0.1603(3) 0.4259(3) 0.55793(11) 0.0931(9) Uani 1 1 d . . .
N8 N 0.7195(3) 0.1615(4) 0.49693(13) 0.0533(8) Uani 1 1 d . C .
C16 C 0.6671(4) 0.4292(3) 0.06420(14) 0.0381(7) Uani 1 1 d . . .
C17 C 0.3325(4) 0.3042(4) 0.48581(15) 0.0483(9) Uani 1 1 d . . .
H17 H 0.2604 0.3103 0.4578 0.058 Uiso 1 1 calc R . .
C18 C 0.4346(4) -0.0519(3) 0.22354(14) 0.0362(7) Uani 1 1 d . . .
H18 H 0.5377 -0.0763 0.2249 0.043 Uiso 1 1 calc R . .
C19 C 0.4749(4) 0.2363(3) 0.47019(13) 0.0360(7) Uani 1 1 d . . .
C20 C 0.1386(4) 0.0146(3) 0.22140(15) 0.0386(7) Uani 1 1 d . . .
H20 H 0.0351 0.0395 0.2215 0.046 Uiso 1 1 calc R . .
C21 C 0.2253(3) 0.1053(3) 0.24087(13) 0.0321(7) Uani 1 1 d . . .
C22 C 0.6296(3) 0.4042(3) 0.13654(13) 0.0307(6) Uani 1 1 d . . .
C23 C 0.7160(4) 0.6426(3) 0.12650(14) 0.0377(7) Uani 1 1 d . . .
H23 H 0.7310 0.7188 0.1475 0.045 Uiso 1 1 calc R . .
C24 C 0.1635(3) 0.2453(3) 0.26147(14) 0.0333(7) Uani 1 1 d . . .
C25 C 0.5795(4) 0.2307(4) 0.51226(14) 0.0413(8) Uani 1 1 d . . .
C26 C 0.6203(3) 0.5205(3) 0.23963(14) 0.0302(6) Uani 1 1 d . . .
C27 C 0.2177(4) 0.4575(3) 0.28745(16) 0.0448(8) Uani 1 1 d . . .
H27 H 0.2896 0.5181 0.2922 0.054 Uiso 1 1 calc R . .
C28 C 0.2060(4) -0.1124(3) 0.20198(15) 0.0424(8) Uani 1 1 d . . .
H28 H 0.1494 -0.1755 0.1882 0.051 Uiso 1 1 calc R . .
C29 C 0.7323(4) 0.5559(3) 0.02750(15) 0.0477(9) Uani 1 1 d . A .
C30 C 0.6386(4) 0.3240(4) 0.03045(15) 0.0483(9) Uani 1 1 d . A .
H30 H 0.5967 0.2362 0.0540 0.058 Uiso 1 1 calc R . .
C31 C 0.6548(3) 0.5208(3) 0.16624(13) 0.0297(6) Uani 1 1 d . . .
C32 C 0.6618(4) 0.1110(3) 0.39694(14) 0.0371(7) Uani 1 1 d . . .
C33 C 0.3558(4) -0.1461(3) 0.20282(15) 0.0416(8) Uani 1 1 d . . .
H33 H 0.4044 -0.2324 0.1894 0.050 Uiso 1 1 calc R . .
C34 C 0.7552(4) 0.1055(4) 0.44187(16) 0.0502(9) Uani 1 1 d . . .
H34 H 0.8523 0.0585 0.4332 0.060 Uiso 1 1 calc R . .
C35 C 0.5405(5) 0.2941(4) 0.56941(15) 0.0519(9) Uani 1 1 d . C .
C36 C 0.0694(5) 0.5039(4) 0.30103(19) 0.0565(10) Uani 1 1 d . . .
H36 H 0.0399 0.5947 0.3145 0.068 Uiso 1 1 calc R . .
C38 C 0.0120(4) 0.2854(4) 0.27421(17) 0.0465(8) Uani 1 1 d . . .
H38 H -0.0583 0.2237 0.2689 0.056 Uiso 1 1 calc R . .
C39 C 0.5148(3) 0.1766(3) 0.40936(13) 0.0333(7) Uani 1 1 d . . .
C40 C 0.7260(4) 0.0426(3) 0.33758(15) 0.0385(7) Uani 1 1 d . . .
C43 C -0.0357(4) 0.4160(4) 0.29472(19) 0.0562(10) Uani 1 1 d . . .
H43 H -0.1391 0.4446 0.3043 0.067 Uiso 1 1 calc R . .
C44 C 0.4006(5) 0.3585(4) 0.58343(17) 0.0617(11) Uani 1 1 d . . .
H44 H 0.3730 0.4013 0.6216 0.074 Uiso 1 1 calc R . .
C45 C 0.7713(6) 0.5771(4) -0.04221(17) 0.0731(13) Uani 1 1 d . . .
C46 C 0.2989(5) 0.3612(4) 0.54187(18) 0.0613(11) Uani 1 1 d . . .
C48 C 0.6726(5) 0.3507(4) -0.03681(17) 0.0661(12) Uani 1 1 d . . .
C50 C 0.7386(6) 0.4727(4) -0.07325(17) 0.0806(15) Uani 1 1 d . A .
H50 H 0.7618 0.4850 -0.1201 0.097 Uiso 1 1 calc R . .
O54 O 0.8059(3) 0.0268(3) 0.13554(14) 0.0624(8) Uani 1 1 d . . .
O55 O 0.8732(3) -0.1949(3) 0.23925(12) 0.0466(6) Uani 1 1 d . . .
C47A C 0.872(3) 0.7070(19) -0.0822(9) 0.074(5) Uani 0.61(6) 1 d P A 1
H47R H 0.9512 0.6699 -0.1150 0.089 Uiso 0.61(6) 1 calc PR A 1
H47S H 0.8091 0.7853 -0.1064 0.089 Uiso 0.61(6) 1 calc PR A 1
C47B C 0.797(7) 0.720(4) -0.0792(12) 0.108(12) Uani 0.39(6) 1 d PU A 2
H47T H 0.7382 0.7391 -0.1155 0.130 Uiso 0.39(6) 1 calc PR A 2
H47U H 0.9039 0.7188 -0.0999 0.130 Uiso 0.39(6) 1 calc PR A 2
C37 C 0.8204(5) 0.8013(4) 0.02426(17) 0.0547(10) Uani 1 1 d . . .
H37A H 0.8731 0.8385 0.0545 0.066 Uiso 0.579(8) 1 calc PR B 1
H37B H 0.7800 0.8746 0.0513 0.066 Uiso 0.421(8) 1 d PR B 2
C52A C 0.9383(9) 0.7654(8) -0.0359(3) 0.067(3) Uani 0.579(8) 1 d P A 1
H52R H 0.9861 0.8553 -0.0596 0.081 Uiso 0.579(8) 1 calc PR B 1
H52S H 1.0167 0.6934 -0.0192 0.081 Uiso 0.579(8) 1 calc PR B 1
C53A C 0.6986(9) 0.9080(7) 0.0072(4) 0.064(2) Uani 0.579(8) 1 d P B 1
H53Q H 0.6341 0.9275 0.0479 0.097 Uiso 0.579(8) 1 calc PR B 1
H53R H 0.6403 0.8696 -0.0193 0.097 Uiso 0.579(8) 1 calc PR B 1
H53S H 0.7393 0.9987 -0.0184 0.097 Uiso 0.579(8) 1 calc PR B 1
C52B C 0.7617(19) 0.8531(10) -0.0417(5) 0.100(5) Uani 0.421(8) 1 d PU A 2
H52T H 0.8123 0.9392 -0.0683 0.120 Uiso 0.421(8) 1 calc PR B 2
H52U H 0.6530 0.8797 -0.0336 0.120 Uiso 0.421(8) 1 calc PR B 2
C53B C 0.9767(13) 0.7871(11) 0.0241(6) 0.087(4) Uani 0.421(8) 1 d P B 2
H53T H 1.0204 0.8764 -0.0015 0.130 Uiso 0.421(8) 1 calc PR B 2
H53U H 1.0219 0.7039 0.0039 0.130 Uiso 0.421(8) 1 calc PR B 2
H53V H 0.9956 0.7711 0.0697 0.130 Uiso 0.421(8) 1 calc PR B 2
C42 C 0.6546(5) 0.2888(5) 0.61385(18) 0.0720(12) Uani 1 1 d . . .
H42R H 0.6042 0.2920 0.6597 0.086 Uiso 0.578(7) 1 calc PR C 1
H42S H 0.7161 0.3732 0.5978 0.086 Uiso 0.578(7) 1 calc PR C 1
H42T H 0.6270 0.3633 0.6404 0.086 Uiso 0.422(7) 1 d PR C 2
H42U H 0.6572 0.1944 0.6436 0.086 Uiso 0.422(7) 1 d PR C 2
C49 C 0.8337(4) 0.1475(6) 0.54105(18) 0.0669(12) Uani 1 1 d . . .
H49A H 0.8825 0.0472 0.5396 0.080 Uiso 0.578(7) 1 calc PR C 1
H49B H 0.9324 0.1474 0.5132 0.080 Uiso 0.422(7) 1 d PR C 2
C41A C 0.7603(8) 0.1351(7) 0.6120(3) 0.0515(19) Uani 0.578(7) 1 d P C 1
H41R H 0.8357 0.1247 0.6414 0.062 Uiso 0.578(7) 1 calc PR C 1
H41S H 0.6993 0.0501 0.6262 0.062 Uiso 0.578(7) 1 calc PR C 1
C51A C 0.9492(7) 0.2355(7) 0.5136(3) 0.0543(19) Uani 0.578(7) 1 d P C 1
H51Q H 1.0255 0.2155 0.5421 0.082 Uiso 0.578(7) 1 calc PR C 1
H51R H 0.9109 0.3382 0.5094 0.082 Uiso 0.578(7) 1 calc PR C 1
H51S H 0.9929 0.2155 0.4697 0.082 Uiso 0.578(7) 1 calc PR C 1
C41B C 0.8037(11) 0.3098(10) 0.5741(5) 0.064(3) Uani 0.422(7) 1 d P C 2
H41T H 0.8788 0.3148 0.6019 0.076 Uiso 0.422(7) 1 calc PR C 2
H41U H 0.8034 0.3983 0.5388 0.076 Uiso 0.422(7) 1 calc PR C 2
C51B C 0.8324(11) 0.0327(12) 0.5862(5) 0.064(3) Uani 0.422(7) 1 d P C 2
H51T H 0.8600 -0.0533 0.5658 0.096 Uiso 0.422(7) 1 calc PR C 2
H51U H 0.7322 0.0257 0.6126 0.096 Uiso 0.422(7) 1 calc PR C 2
H51V H 0.9040 0.0378 0.6150 0.096 Uiso 0.422(7) 1 calc PR C 2
H55B H 0.861(4) -0.145(4) 0.271(2) 0.077 Uiso 1 1 d . . .
H55A H 0.790(5) -0.240(5) 0.247(2) 0.077 Uiso 1 1 d . . .
H54B H 0.831(5) -0.045(5) 0.170(2) 0.077 Uiso 1 1 d . . .
H54A H 0.755(5) 0.087(5) 0.150(2) 0.077 Uiso 1 1 d . . .

loop_
_atom_site_aniso_label
_atom_site_aniso_U_11
_atom_site_aniso_U_22
_atom_site_aniso_U_33
_atom_site_aniso_U_23
_atom_site_aniso_U_13
_atom_site_aniso_U_12
Zn1 0.0454(2) 0.03334(19) 0.02272(17) -0.00884(13) -0.00600(14) -0.01047(15)
O3 0.0483(15) 0.0584(15) 0.0428(13) -0.0165(11) -0.0134(11) 0.0080(12)
O4 0.0639(15) 0.0396(12) 0.0313(11) -0.0164(10) 0.0012(10) -0.0184(11)
O5 0.0638(15) 0.0425(12) 0.0220(10) -0.0101(9) -0.0024(10) -0.0235(11)
O6 0.0386(12) 0.0444(12) 0.0234(10) -0.0064(9) -0.0053(9) -0.0087(10)
O7 0.0556(14) 0.0355(12) 0.0257(10) -0.0092(9) -0.0045(10) -0.0152(10)
O2 0.0505(14) 0.0468(13) 0.0274(11) -0.0130(9) -0.0109(10) -0.0002(11)
N9 0.0528(17) 0.0317(13) 0.0260(13) -0.0070(10) -0.0115(12) -0.0047(12)
N10 0.074(2) 0.0325(14) 0.0270(14) -0.0036(11) -0.0004(13) -0.0141(14)
F12 0.184(3) 0.0784(16) 0.0333(12) -0.0264(11) -0.0153(15) -0.0373(17)
N13 0.0400(15) 0.0307(13) 0.0219(12) -0.0051(10) -0.0029(11) -0.0084(11)
F11 0.0894(19) 0.135(2) 0.0532(14) -0.0448(15) -0.0065(13) 0.0380(17)
N8 0.0501(19) 0.088(2) 0.0274(14) -0.0155(15) -0.0124(13) -0.0111(16)
C16 0.055(2) 0.0365(17) 0.0226(15) -0.0079(13) -0.0063(14) -0.0006(15)
C17 0.054(2) 0.062(2) 0.0279(17) -0.0093(15) -0.0071(15) -0.0010(18)
C18 0.0461(19) 0.0350(16) 0.0290(16) -0.0111(13) -0.0025(14) -0.0068(14)
C19 0.048(2) 0.0389(17) 0.0207(14) -0.0014(12) -0.0046(13) -0.0108(15)
C20 0.0430(19) 0.0413(17) 0.0345(17) -0.0093(14) -0.0064(14) -0.0123(15)
C21 0.0443(19) 0.0324(16) 0.0204(14) -0.0040(12) -0.0054(13) -0.0086(14)
C22 0.0369(17) 0.0323(16) 0.0240(14) -0.0071(12) -0.0068(12) -0.0009(13)
C23 0.051(2) 0.0364(17) 0.0275(15) -0.0106(13) -0.0025(14) -0.0073(15)
C24 0.0425(19) 0.0354(16) 0.0231(14) -0.0040(12) -0.0096(13) -0.0044(14)
C25 0.050(2) 0.054(2) 0.0198(14) -0.0053(14) -0.0024(14) -0.0146(17)
C26 0.0323(16) 0.0350(16) 0.0277(15) -0.0121(13) -0.0064(12) -0.0072(13)
C27 0.060(2) 0.0346(17) 0.0456(19) -0.0136(15) -0.0186(17) 0.0006(16)
C28 0.056(2) 0.0408(18) 0.0360(17) -0.0129(14) -0.0069(15) -0.0173(16)
C29 0.081(3) 0.0391(18) 0.0225(15) -0.0071(14) -0.0056(16) -0.0069(17)
C30 0.080(3) 0.0405(18) 0.0279(16) -0.0087(14) -0.0114(17) -0.0103(17)
C31 0.0349(17) 0.0310(15) 0.0241(14) -0.0072(12) -0.0040(12) -0.0044(13)
C32 0.0431(19) 0.0443(18) 0.0251(15) -0.0053(13) -0.0066(13) -0.0092(15)
C33 0.058(2) 0.0366(17) 0.0332(17) -0.0173(14) -0.0015(15) -0.0091(16)
C34 0.046(2) 0.076(3) 0.0301(17) -0.0133(17) -0.0081(15) -0.0039(18)
C35 0.073(3) 0.062(2) 0.0232(16) -0.0092(16) -0.0082(17) -0.017(2)
C36 0.072(3) 0.040(2) 0.062(2) -0.0186(18) -0.025(2) 0.0130(19)
C38 0.050(2) 0.0448(19) 0.048(2) -0.0105(16) -0.0137(16) -0.0033(16)
C39 0.0444(19) 0.0371(16) 0.0180(13) -0.0012(12) -0.0029(13) -0.0132(14)
C40 0.045(2) 0.0411(18) 0.0308(17) -0.0070(14) -0.0065(14) -0.0096(16)
C43 0.051(2) 0.056(2) 0.065(2) -0.0202(19) -0.0190(19) 0.0159(18)
C44 0.089(3) 0.070(3) 0.0272(18) -0.0188(17) -0.0040(19) -0.002(2)
C45 0.140(4) 0.052(2) 0.0243(18) -0.0054(16) 0.000(2) -0.021(2)
C46 0.066(3) 0.076(3) 0.037(2) -0.0191(19) 0.0019(19) 0.013(2)
C48 0.121(4) 0.055(2) 0.0294(18) -0.0195(17) -0.013(2) -0.016(2)
C50 0.156(5) 0.064(3) 0.0198(17) -0.0074(17) -0.002(2) -0.024(3)
O54 0.079(2) 0.0582(18) 0.0460(16) -0.0142(13) 0.0000(14) 0.0035(15)
O55 0.0457(15) 0.0411(13) 0.0563(15) -0.0175(11) -0.0055(12) -0.0074(11)
C47A 0.115(13) 0.055(6) 0.040(5) -0.005(4) 0.032(6) -0.035(7)
C47B 0.18(3) 0.119(16) 0.021(6) -0.018(8) 0.039(13) -0.09(2)
C37 0.084(3) 0.0362(19) 0.0374(19) 0.0005(15) 0.0046(19) -0.0175(19)
C52A 0.094(6) 0.049(4) 0.045(4) -0.006(3) 0.029(4) -0.024(4)
C53A 0.096(6) 0.036(4) 0.055(5) 0.001(3) -0.004(4) -0.007(4)
C52B 0.213(16) 0.039(6) 0.044(6) 0.008(5) -0.022(8) -0.027(8)
C53B 0.093(9) 0.055(6) 0.092(9) -0.008(6) 0.036(7) -0.023(6)
C42 0.088(3) 0.106(3) 0.034(2) -0.025(2) -0.015(2) -0.024(3)
C49 0.053(2) 0.123(4) 0.0319(19) -0.018(2) -0.0155(17) -0.017(2)
C41A 0.070(5) 0.058(4) 0.033(3) -0.008(3) -0.022(3) -0.014(4)
C51A 0.060(4) 0.062(4) 0.048(4) -0.012(3) -0.017(3) -0.016(3)
C41B 0.085(8) 0.072(6) 0.050(6) -0.019(5) -0.033(5) -0.025(5)
C51B 0.064(7) 0.089(8) 0.042(5) 0.010(5) -0.026(5) -0.030(6)

loop_
_atom_type_symbol
_atom_type_description
_atom_type_scat_dispersion_real
_atom_type_scat_dispersion_imag
_atom_type_scat_source
C C 0.0033 0.0016 'International Tables Vol C Tables 4.2.6.8 and 6.1.1.4'
H H 0.0000 0.0000 'International Tables Vol C Tables 4.2.6.8 and 6.1.1.4'
N N 0.0061 0.0033 'International Tables Vol C Tables 4.2.6.8 and 6.1.1.4'
O O 0.0106 0.0060 'International Tables Vol C Tables 4.2.6.8 and 6.1.1.4'
F F 0.0171 0.0103 'International Tables Vol C Tables 4.2.6.8 and 6.1.1.4'
Zn Zn 0.2839 1.4301 'International Tables Vol C Tables 4.2.6.8 and 6.1.1.4'

loop_
_geom_angle_atom_site_label_1
_geom_angle_atom_site_label_2
_geom_angle_atom_site_label_3
_geom_angle
O5 Zn1 O2 99.89(9)
O5 Zn1 O6 87.47(8)
O2 Zn1 O6 86.97(8)
O5 Zn1 O7 86.33(7)
O2 Zn1 O7 92.71(8)
O6 Zn1 O7 173.64(7)
O5 Zn1 N13 165.50(9)
O2 Zn1 N13 93.00(9)
O6 Zn1 N13 99.88(8)
O7 Zn1 N13 86.47(8)
O5 Zn1 N9 92.97(9)
O2 Zn1 N9 163.19(9)
O6 Zn1 N9 82.80(8)
O7 Zn1 N9 98.92(9)
N13 Zn1 N9 75.75(9)
C26 O5 Zn1 134.02(17)
C39 O6 Zn1 117.70(18)
C22 O7 Zn1 127.62(17)
C40 O2 Zn1 129.5(2)
C27 N9 C24 117.9(3)
C27 N9 Zn1 124.8(2)
C24 N9 Zn1 115.43(19)
C23 N10 C29 119.5(3)
C23 N10 C37 119.3(3)
C29 N10 C37 121.2(3)
C18 N13 C21 118.7(2)
C18 N13 Zn1 124.2(2)
C21 N13 Zn1 116.98(18)
C34 N8 C25 120.2(3)
C34 N8 C49 118.6(3)
C25 N8 C49 121.2(3)
C30 C16 C29 118.9(3)
C30 C16 C22 119.5(3)
C29 C16 C22 121.6(3)
C46 C17 C19 118.8(3)
N13 C18 C33 122.7(3)
C17 C19 C25 119.1(3)
C17 C19 C39 119.8(3)
C25 C19 C39 121.0(3)
C28 C20 C21 118.9(3)
N13 C21 C20 121.7(3)
N13 C21 C24 115.5(2)
C20 C21 C24 122.8(3)
O7 C22 C31 126.0(3)
O7 C22 C16 118.6(2)
C31 C22 C16 115.5(3)
N10 C23 C31 125.4(3)
N9 C24 C38 121.8(3)
N9 C24 C21 115.0(3)
C38 C24 C21 123.2(3)
N8 C25 C19 118.8(3)
N8 C25 C35 121.1(3)
C19 C25 C35 120.1(3)
O4 C26 O5 123.0(3)
O4 C26 C31 117.0(3)
O5 C26 C31 120.1(2)
N9 C27 C36 123.4(3)
C33 C28 C20 119.2(3)
N10 C29 C16 118.9(3)
N10 C29 C45 120.1(3)
C16 C29 C45 121.0(3)
C48 C30 C16 118.3(3)
C23 C31 C22 119.1(3)
C23 C31 C26 116.4(2)
C22 C31 C26 124.5(2)
C34 C32 C39 119.0(3)
C34 C32 C40 116.0(3)
C39 C32 C40 125.0(3)
C28 C33 C18 118.8(3)
N8 C34 C32 124.8(3)
C44 C35 C25 119.3(3)
C44 C35 C42 121.2(3)
C25 C35 C42 119.6(4)
C27 C36 C43 118.7(3)
C43 C38 C24 119.4(3)
O6 C39 C32 124.9(3)
O6 C39 C19 118.9(3)
C32 C39 C19 116.2(3)
O3 C40 O2 123.7(3)
O3 C40 C32 117.8(3)
O2 C40 C32 118.5(3)
C36 C43 C38 118.8(3)
C35 C44 C46 119.7(3)
C50 C45 C47B 119.7(12)
C50 C45 C29 118.0(3)
C47B C45 C29 119.3(11)
C50 C45 C47A 120.9(7)
C47B C45 C47A 25(3)
C29 C45 C47A 120.5(7)
F11 C46 C17 119.2(4)
F11 C46 C44 117.8(3)
C17 C46 C44 123.0(4)
C30 C48 F12 118.3(3)
C30 C48 C50 123.4(3)
F12 C48 C50 118.3(3)
C45 C50 C48 120.2(3)
C52A C47A C45 109.5(11)
C45 C47B C52B 118.5(17)
C53B C37 C53A 142.1(6)
C53B C37 N10 109.1(5)
C53A C37 N10 108.4(4)
C53B C37 C52B 119.3(8)
C53A C37 C52B 49.6(6)
N10 C37 C52B 110.4(5)
C53B C37 C52A 56.7(6)
C53A C37 C52A 115.3(5)
N10 C37 C52A 107.9(3)
C52B C37 C52A 68.2(7)
C47A C52A C37 112.3(10)
C37 C52B C47B 105.9(19)
C41B C42 C35 110.5(4)
C41B C42 C41A 66.8(5)
C35 C42 C41A 107.5(3)
C51B C49 C51A 128.6(6)
C51B C49 N8 115.4(5)
C51A C49 N8 112.6(4)
C51B C49 C41A 53.4(6)
C51A C49 C41A 122.2(4)
N8 C49 C41A 110.7(4)
C51B C49 C41B 112.3(7)
C51A C49 C41B 70.1(5)
N8 C49 C41B 105.3(4)
C41A C49 C41B 62.8(4)
C49 C41A C42 104.5(4)
C42 C41B C49 99.6(5)

loop_
_geom_bond_atom_site_label_1
_geom_bond_atom_site_label_2
_geom_bond_distance
Zn1 O5 2.0236(19)
Zn1 O2 2.024(2)
Zn1 O6 2.1145(19)
Zn1 O7 2.117(2)
Zn1 N13 2.136(2)
Zn1 N9 2.172(3)
O3 C40 1.249(4)
O4 C26 1.250(3)
O5 C26 1.254(3)
O6 C39 1.267(3)
O7 C22 1.259(3)
O2 C40 1.272(3)
N9 C27 1.341(4)
N9 C24 1.346(4)
N10 C23 1.334(4)
N10 C29 1.393(4)
N10 C37 1.491(4)
F12 C48 1.363(4)
N13 C18 1.334(4)
N13 C21 1.344(4)
F11 C46 1.358(4)
N8 C34 1.337(4)
N8 C25 1.383(4)
N8 C49 1.497(4)
C16 C30 1.402(4)
C16 C29 1.405(4)
C16 C22 1.464(4)
C17 C46 1.361(5)
C17 C19 1.398(5)
C18 C33 1.384(4)
C19 C25 1.406(4)
C19 C39 1.466(4)
C20 C28 1.383(4)
C20 C21 1.394(4)
C21 C24 1.489(4)
C22 C31 1.429(4)
C23 C31 1.375(4)
C24 C38 1.386(4)
C25 C35 1.417(4)
C26 C31 1.510(4)
C27 C36 1.373(5)
C28 C33 1.375(5)
C29 C45 1.414(4)
C30 C48 1.360(4)
C32 C34 1.374(4)
C32 C39 1.417(4)
C32 C40 1.510(4)
C35 C44 1.360(5)
C35 C42 1.513(5)
C36 C43 1.379(5)
C38 C43 1.383(5)
C44 C46 1.382(5)
C45 C50 1.372(5)
C45 C47B 1.42(3)
C45 C47A 1.61(2)
C48 C50 1.373(5)
C47A C52A 1.46(2)
C47B C52B 1.59(3)
C37 C53B 1.421(12)
C37 C53A 1.456(8)
C37 C52B 1.539(11)
C37 C52A 1.567(7)
C42 C41B 1.472(11)
C42 C41A 1.648(8)
C49 C51B 1.276(10)
C49 C51A 1.381(7)
C49 C41A 1.499(7)
C49 C41B 1.778(10)
